data_7047874
loop_
_publ_author_name
'Papanikolaou, Michael G.'
'Hadjithoma, Sofia'
'Chatzikypraiou, Dimitra S.'
'Papaioannou, Dionysios'
'Drouza, Chryssoula'
'Tsipis, Athanassios C.'
'Miras, Haralampos N.'
'Keramidas, Anastasios D.'
'Kabanos, Themistoklis A.'

_publ_section_title
;
 Investigation of dioxygen activation by copper(ii)-iminate/aminate
 complexes.
;
_journal_issue 45
_journal_name_full 'Dalton transactions (Cambridge, England : 2003)'
_journal_page_first 16242
_journal_page_last 16254
_journal_paper_doi 10.1039/c8dt03137a
_journal_volume 47
_journal_year 2018
_chemical_formula_moiety 'C18 H15 Cl Cu N4 O'
_chemical_formula_sum 'C18 H15 Cl Cu N4 O'
_chemical_formula_weight 402.33
_space_group_crystal_system monoclinic
_space_group_IT_number 14
_space_group_name_Hall '-P 2ybc'
_space_group_name_H-M_alt 'P 1 21/c 1'
_symmetry_space_group_name_Hall '-P 2ybc'
_symmetry_space_group_name_H-M 'P 1 21/c 1'
_atom_sites_solution_hydrogens geom
_atom_sites_solution_primary direct
_atom_sites_solution_secondary difmap
_audit_creation_method SHELXL-2018/3
_audit_update_record
;
2018-10-18 deposited with the CCDC.
2018-10-23 downloaded from the CCDC.
;
_cell_angle_alpha 90
_cell_angle_beta 112.259(2)
_cell_angle_gamma 90
_cell_formula_units_Z 4
_cell_length_a 11.1506(5)
_cell_length_b 13.6960(6)
_cell_length_c 11.6476(5)
_cell_measurement_reflns_used 8092
_cell_measurement_temperature 150(2)
_cell_measurement_theta_max 27.118
_cell_measurement_theta_min 2.404
_cell_volume 1646.25(13)
_computing_cell_refinement 'Bruker SAINT'
_computing_data_collection 'Bruker APEX2'
_computing_data_reduction 'Bruker SAINT'
_computing_molecular_graphics Diamond3
_computing_publication_material WinGX
_computing_structure_refinement 'SHELXL-2018/3 (Sheldrick, 2018)'
_computing_structure_solution 'SHELXT 2014/4 (Sheldrick, 2014)'
_diffrn_ambient_temperature 150(2)
_diffrn_measured_fraction_theta_full 1.000
_diffrn_measured_fraction_theta_max 0.999
_diffrn_measurement_device_type 'Bruker Apex II Quazar CCD'
_diffrn_measurement_method '\w & \f scans'
_diffrn_radiation_type MoK\a
_diffrn_radiation_wavelength 0.71073
_diffrn_reflns_av_R_equivalents 0.0253
_diffrn_reflns_av_unetI/netI 0.0217
_diffrn_reflns_Laue_measured_fraction_full 1.000
_diffrn_reflns_Laue_measured_fraction_max 0.999
_diffrn_reflns_limit_h_max 14
_diffrn_reflns_limit_h_min -14
_diffrn_reflns_limit_k_max 17
_diffrn_reflns_limit_k_min -17
_diffrn_reflns_limit_l_max 14
_diffrn_reflns_limit_l_min -12
_diffrn_reflns_number 14523
_diffrn_reflns_point_group_measured_fraction_full 1.000
_diffrn_reflns_point_group_measured_fraction_max 0.999
_diffrn_reflns_theta_full 25.242
_diffrn_reflns_theta_max 27.118
_diffrn_reflns_theta_min 1.973
_diffrn_source 'fine-focus sealed tube'
_exptl_absorpt_coefficient_mu 1.503
_exptl_absorpt_correction_T_max 0.7455
_exptl_absorpt_correction_T_min 0.6141
_exptl_absorpt_correction_type empirical
_exptl_absorpt_process_details SADABS
_exptl_crystal_colour blue
_exptl_crystal_density_diffrn 1.623
_exptl_crystal_density_method none
_exptl_crystal_description block
_exptl_crystal_F_000 820
_exptl_crystal_size_max 0.100
_exptl_crystal_size_mid 0.040
_exptl_crystal_size_min 0.020
_refine_diff_density_max 0.861
_refine_diff_density_min -0.473
_refine_diff_density_rms 0.064
_refine_ls_extinction_method none
_refine_ls_goodness_of_fit_ref 1.058
_refine_ls_hydrogen_treatment constr
_refine_ls_matrix_type full
_refine_ls_number_parameters 226
_refine_ls_number_reflns 3631
_refine_ls_number_restraints 0
_refine_ls_restrained_S_all 1.058
_refine_ls_R_factor_all 0.0306
_refine_ls_R_factor_gt 0.0269
_refine_ls_shift/su_max 0.001
_refine_ls_shift/su_mean 0.000
_refine_ls_structure_factor_coef Fsqd
_refine_ls_weighting_details 'w=1/[\s^2^(Fo^2^)+(0.0375P)^2^+1.2159P] where P=(Fo^2^+2Fc^2^)/3'
_refine_ls_weighting_scheme calc
_refine_ls_wR_factor_gt 0.0727
_refine_ls_wR_factor_ref 0.0752
_reflns_Friedel_coverage 0.000
_reflns_number_gt 3277
_reflns_number_total 3631
_reflns_threshold_expression 'I > 2\s(I)'
_cod_data_source_file c8dt03137a2.cif
_cod_data_source_block shelx
_cod_depositor_comments 'Adding full bibliography for 7047874--7047877.cif.'
_cod_database_code 7047874
_shelx_shelxl_version_number 2018/3
_shelx_space_group_comment
;
The symmetry employed for this shelxl refinement is uniquely defined
by the following loop, which should always be used as a source of
symmetry information in preference to the above space-group names.
They are only intended as comments.
;
_shelx_estimated_absorpt_t_min 0.864
_shelx_estimated_absorpt_t_max 0.971

loop_
_space_group_symop_operation_xyz
'x, y, z'
'-x, y+1/2, -z+1/2'
'-x, -y, -z'
'x, -y-1/2, z-1/2'

loop_
_atom_site_label
_atom_site_type_symbol
_atom_site_fract_x
_atom_site_fract_y
_atom_site_fract_z
_atom_site_U_iso_or_equiv
_atom_site_adp_type
_atom_site_occupancy
_atom_site_site_symmetry_order
_atom_site_calc_flag
_atom_site_refinement_flags_posn
_atom_site_refinement_flags_adp
C9 C -0.03230(19) 0.50262(16) 0.81560(18) 0.0246(4) Uani 1 1 d . .
H9 H -0.090915 0.531937 0.846953 0.030 Uiso 1 1 calc R U
C1 C 0.09548(16) 0.63535(12) 0.53599(15) 0.0160(3) Uani 1 1 d . .
C2 C 0.17456(16) 0.65930(13) 0.45868(15) 0.0165(3) Uani 1 1 d . .
C3 C 0.16094(17) 0.74650(14) 0.39605(16) 0.0202(4) Uani 1 1 d . .
H3 H 0.101209 0.794427 0.400383 0.024 Uiso 1 1 calc R U
C4 C 0.23654(18) 0.76305(14) 0.32617(17) 0.0230(4) Uani 1 1 d . .
H4 H 0.228837 0.822495 0.281908 0.028 Uiso 1 1 calc R U
C5 C 0.32242(19) 0.69230(15) 0.32204(18) 0.0251(4) Uani 1 1 d . .
H5 H 0.374883 0.702376 0.275097 0.030 Uiso 1 1 calc R U
C6 C 0.33145(18) 0.60596(15) 0.38736(17) 0.0232(4) Uani 1 1 d . .
H6 H 0.390615 0.557063 0.384345 0.028 Uiso 1 1 calc R U
C7 C 0.08839(17) 0.50976(13) 0.68175(16) 0.0169(3) Uani 1 1 d . .
C8 C 0.00035(18) 0.55181(14) 0.72700(16) 0.0200(4) Uani 1 1 d . .
H8 H -0.036904 0.613721 0.697258 0.024 Uiso 1 1 calc R U
C10 C 0.0194(2) 0.41134(15) 0.85897(17) 0.0257(4) Uani 1 1 d . .
H10 H -0.003615 0.378721 0.919665 0.031 Uiso 1 1 calc R U
C11 C 0.10483(19) 0.36795(14) 0.81324(17) 0.0229(4) Uani 1 1 d . .
H11 H 0.139816 0.305270 0.842046 0.027 Uiso 1 1 calc R U
C12 C 0.13904(17) 0.41636(13) 0.72531(16) 0.0177(3) Uani 1 1 d . .
C13 C 0.34570(18) 0.33124(14) 0.75443(19) 0.0251(4) Uani 1 1 d . .
H13A H 0.378260 0.282577 0.710395 0.030 Uiso 1 1 calc R U
H13B H 0.331244 0.297395 0.823190 0.030 Uiso 1 1 calc R U
C14 C 0.44633(18) 0.41008(14) 0.80708(17) 0.0217(4) Uani 1 1 d . .
C15 C 0.5497(2) 0.39785(16) 0.91938(18) 0.0288(4) Uani 1 1 d . .
H15 H 0.555960 0.340875 0.967843 0.035 Uiso 1 1 calc R U
C16 C 0.6436(2) 0.46999(17) 0.9599(2) 0.0333(5) Uani 1 1 d . .
H16 H 0.715874 0.462800 1.035896 0.040 Uiso 1 1 calc R U
C17 C 0.6306(2) 0.55246(17) 0.8879(2) 0.0311(5) Uani 1 1 d . .
H17 H 0.693055 0.603328 0.913865 0.037 Uiso 1 1 calc R U
C18 C 0.52445(19) 0.55948(15) 0.77697(18) 0.0259(4) Uani 1 1 d . .
H18 H 0.515435 0.616274 0.727564 0.031 Uiso 1 1 calc R U
N1 N 0.25897(14) 0.58991(11) 0.45439(13) 0.0177(3) Uani 1 1 d . .
N2 N 0.13419(14) 0.55108(11) 0.59632(13) 0.0164(3) Uani 1 1 d . .
N3 N 0.22094(15) 0.37168(11) 0.66734(14) 0.0191(3) Uani 1 1 d . .
H3A H 0.170892 0.317202 0.613120 1.000 Uiso 1 1 calc R U
N4 N 0.43432(15) 0.48984(12) 0.73657(14) 0.0210(3) Uani 1 1 d . .
O1 O 0.00922(12) 0.69251(9) 0.53681(12) 0.0206(3) Uani 1 1 d . .
Cl1 Cl 0.33972(5) 0.36232(3) 0.46016(4) 0.02611(12) Uani 1 1 d . .
Cu1 Cu 0.25885(2) 0.47315(2) 0.55657(2) 0.01661(8) Uani 1 1 d . .

loop_
_atom_site_aniso_label
_atom_site_aniso_U_11
_atom_site_aniso_U_22
_atom_site_aniso_U_33
_atom_site_aniso_U_23
_atom_site_aniso_U_13
_atom_site_aniso_U_12
C9 0.0246(10) 0.0321(10) 0.0202(9) -0.0064(8) 0.0120(8) -0.0067(8)
C1 0.0163(8) 0.0164(8) 0.0138(8) -0.0030(6) 0.0041(6) -0.0008(6)
C2 0.0154(8) 0.0185(8) 0.0137(8) -0.0019(6) 0.0032(6) -0.0005(7)
C3 0.0216(9) 0.0197(9) 0.0180(8) 0.0013(7) 0.0062(7) 0.0012(7)
C4 0.0253(9) 0.0234(9) 0.0177(8) 0.0044(7) 0.0053(7) -0.0029(8)
C5 0.0251(9) 0.0291(10) 0.0239(9) 0.0027(8) 0.0125(8) -0.0022(8)
C6 0.0206(9) 0.0261(10) 0.0247(9) 0.0008(8) 0.0106(8) 0.0019(8)
C7 0.0181(8) 0.0179(8) 0.0136(8) -0.0026(6) 0.0049(7) -0.0043(7)
C8 0.0213(9) 0.0218(9) 0.0170(8) -0.0030(7) 0.0074(7) -0.0022(7)
C10 0.0303(10) 0.0295(10) 0.0189(9) -0.0013(8) 0.0113(8) -0.0106(8)
C11 0.0251(9) 0.0212(9) 0.0197(9) 0.0014(7) 0.0056(8) -0.0061(7)
C12 0.0182(8) 0.0168(8) 0.0165(8) -0.0021(6) 0.0046(7) -0.0038(7)
C13 0.0229(9) 0.0202(9) 0.0298(10) 0.0079(8) 0.0073(8) 0.0041(8)
C14 0.0213(9) 0.0237(9) 0.0216(9) 0.0017(7) 0.0099(7) 0.0043(7)
C15 0.0280(10) 0.0343(11) 0.0230(9) 0.0059(8) 0.0086(8) 0.0079(9)
C16 0.0256(10) 0.0445(13) 0.0222(10) -0.0015(9) 0.0005(8) 0.0045(9)
C17 0.0253(10) 0.0352(11) 0.0303(11) -0.0077(9) 0.0075(9) -0.0049(9)
C18 0.0271(10) 0.0253(10) 0.0251(10) -0.0020(8) 0.0098(8) -0.0027(8)
N1 0.0181(7) 0.0179(7) 0.0167(7) -0.0006(6) 0.0060(6) 0.0005(6)
N2 0.0183(7) 0.0167(7) 0.0150(7) -0.0011(6) 0.0073(6) -0.0004(6)
N3 0.0200(7) 0.0157(7) 0.0217(7) 0.0024(6) 0.0078(6) 0.0030(6)
N4 0.0207(8) 0.0224(8) 0.0195(7) 0.0016(6) 0.0071(6) 0.0007(6)
O1 0.0225(6) 0.0193(6) 0.0208(6) 0.0000(5) 0.0091(5) 0.0048(5)
Cl1 0.0284(2) 0.0219(2) 0.0310(2) -0.00648(18) 0.0146(2) 0.00297(18)
Cu1 0.01847(13) 0.01471(13) 0.01734(12) 0.00029(8) 0.00757(9) 0.00223(8)

loop_
_atom_type_symbol
_atom_type_description
_atom_type_scat_dispersion_real
_atom_type_scat_dispersion_imag
_atom_type_scat_source
C C 0.0033 0.0016 'International Tables Vol C Tables 4.2.6.8 and 6.1.1.4'
H H 0.0000 0.0000 'International Tables Vol C Tables 4.2.6.8 and 6.1.1.4'
N N 0.0061 0.0033 'International Tables Vol C Tables 4.2.6.8 and 6.1.1.4'
O O 0.0106 0.0060 'International Tables Vol C Tables 4.2.6.8 and 6.1.1.4'
Cl Cl 0.1484 0.1585 'International Tables Vol C Tables 4.2.6.8 and 6.1.1.4'
Cu Cu 0.3201 1.2651 'International Tables Vol C Tables 4.2.6.8 and 6.1.1.4'

loop_
_geom_angle_atom_site_label_1
_geom_angle_atom_site_label_2
_geom_angle_atom_site_label_3
_geom_angle
C10 C9 C8 121.09(19)
C10 C9 H9 119.5
C8 C9 H9 119.5
O1 C1 N2 129.59(16)
O1 C1 C2 119.62(15)
N2 C1 C2 110.79(15)
N1 C2 C3 121.91(16)
N1 C2 C1 116.09(15)
C3 C2 C1 122.00(16)
C2 C3 C4 118.70(17)
C2 C3 H3 120.6
C4 C3 H3 120.6
C5 C4 C3 119.25(17)
C5 C4 H4 120.4
C3 C4 H4 120.4
C4 C5 C6 119.17(17)
C4 C5 H5 120.4
C6 C5 H5 120.4
N1 C6 C5 121.68(18)
N1 C6 H6 119.2
C5 C6 H6 119.2
N2 C7 C8 126.70(17)
N2 C7 C12 114.70(16)
C8 C7 C12 118.60(16)
C9 C8 C7 119.81(18)
C9 C8 H8 120.1
C7 C8 H8 120.1
C11 C10 C9 119.74(18)
C11 C10 H10 120.1
C9 C10 H10 120.1
C10 C11 C12 119.89(18)
C10 C11 H11 120.1
C12 C11 H11 120.1
C11 C12 C7 120.86(17)
C11 C12 N3 122.37(16)
C7 C12 N3 116.65(15)
N3 C13 C14 111.76(15)
N3 C13 H13A 109.3
C14 C13 H13A 109.3
N3 C13 H13B 109.3
C14 C13 H13B 109.3
H13A C13 H13B 107.9
N4 C14 C15 121.98(18)
N4 C14 C13 116.54(16)
C15 C14 C13 121.38(18)
C16 C15 C14 119.04(19)
C16 C15 H15 120.5
C14 C15 H15 120.5
C17 C16 C15 119.0(2)
C17 C16 H16 120.5
C15 C16 H16 120.5
C16 C17 C18 118.6(2)
C16 C17 H17 120.7
C18 C17 H17 120.7
N4 C18 C17 122.8(2)
N4 C18 H18 118.6
C17 C18 H18 118.6
C6 N1 C2 119.28(16)
C6 N1 Cu1 128.14(13)
C2 N1 Cu1 112.57(11)
C1 N2 C7 126.29(15)
C1 N2 Cu1 117.87(12)
C7 N2 Cu1 115.74(12)
C12 N3 C13 115.41(15)
C12 N3 Cu1 108.77(11)
C13 N3 Cu1 108.68(11)
C12 N3 H3A 107.9
C13 N3 H3A 107.9
Cu1 N3 H3A 107.9
C18 N4 C14 118.57(17)
C18 N4 Cu1 131.82(13)
C14 N4 Cu1 109.51(12)
N2 Cu1 N1 82.18(6)
N2 Cu1 N3 83.43(6)
N1 Cu1 N3 165.48(6)
N2 Cu1 Cl1 160.09(5)
N1 Cu1 Cl1 98.68(4)
N3 Cu1 Cl1 94.22(5)
N2 Cu1 N4 99.70(6)
N1 Cu1 N4 105.96(6)
N3 Cu1 N4 78.35(6)
Cl1 Cu1 N4 99.16(4)

loop_
_geom_bond_atom_site_label_1
_geom_bond_atom_site_label_2
_geom_bond_distance
C9 C10 1.389(3)
C9 C8 1.392(3)
C9 H9 0.9500
C1 O1 1.243(2)
C1 N2 1.335(2)
C1 C2 1.516(2)
C2 N1 1.352(2)
C2 C3 1.378(3)
C3 C4 1.394(3)
C3 H3 0.9500
C4 C5 1.376(3)
C4 H4 0.9500
C5 C6 1.389(3)
C5 H5 0.9500
C6 N1 1.338(2)
C6 H6 0.9500
C7 N2 1.399(2)
C7 C8 1.402(3)
C7 C12 1.413(3)
C8 H8 0.9500
C10 C11 1.389(3)
C10 H10 0.9500
C11 C12 1.389(2)
C11 H11 0.9500
C12 N3 1.460(2)
C13 N3 1.484(2)
C13 C14 1.510(3)
C13 H13A 0.9900
C13 H13B 0.9900
C14 N4 1.343(2)
C14 C15 1.387(3)
C15 C16 1.386(3)
C15 H15 0.9500
C16 C17 1.381(3)
C16 H16 0.9500
C17 C18 1.386(3)
C17 H17 0.9500
C18 N4 1.335(3)
C18 H18 0.9500
N1 Cu1 1.9938(15)
N2 Cu1 1.9425(15)
N3 Cu1 2.0464(15)
N3 H3A 1.0000
N4 Cu1 2.2734(16)
Cl1 Cu1 2.2683(5)
